data_4024718
loop_
_publ_author_name
'Yunhui Lang'
'Fabio E. S. Souza'
'Xinshe Xu'
'Nicholas J. Taylor'
'Abdeljalil Assoud'
'Russell Rodrigo'

_publ_section_title
;
Pentacyclic Furanosteroids: The Synthesis of Potential Kinase Inhibitors
Related to Viridin and Wortmannolone
;
_journal_name_full 'Journal of Organic Chemistry'
_journal_page_first 5429
_journal_page_last 5439
_journal_paper_doi 10.1021/jo900922q
_journal_volume 74
_journal_year 2009
_chemical_formula_sum 'C22 H22 O3 Si'
_chemical_formula_weight 362.49
_chemical_name_systematic
; 
 ? 
;
_space_group_IT_number 14
_symmetry_cell_setting monoclinic
_symmetry_space_group_name_Hall '-P 2ybc'
_symmetry_space_group_name_H-M 'P 1 21/c 1'
_atom_sites_solution_hydrogens geom
_atom_sites_solution_primary direct
_atom_sites_solution_secondary difmap
_audit_creation_method SHELXL-97
_cell_angle_alpha 90.00
_cell_angle_beta 102.6490(10)
_cell_angle_gamma 90.00
_cell_formula_units_Z 4
_cell_length_a 7.8090(5)
_cell_length_b 21.1057(12)
_cell_length_c 12.4980(7)
_cell_measurement_temperature 180(2)
_cell_volume 2009.9(2)
_computing_structure_refinement 'SHELXL-97 (Sheldrick, 1997)'
_computing_structure_solution 'SHELXS-97 (Sheldrick, 1990)'
_diffrn_ambient_temperature 180(2)
_diffrn_measured_fraction_theta_full 0.998
_diffrn_measured_fraction_theta_max 0.998
_diffrn_radiation_monochromator graphite
_diffrn_radiation_source 'fine-focus sealed tube'
_diffrn_radiation_type MoK\a
_diffrn_radiation_wavelength 0.71073
_diffrn_reflns_av_R_equivalents 0.0335
_diffrn_reflns_av_sigmaI/netI 0.0291
_diffrn_reflns_limit_h_max 9
_diffrn_reflns_limit_h_min -9
_diffrn_reflns_limit_k_max 26
_diffrn_reflns_limit_k_min -21
_diffrn_reflns_limit_l_max 15
_diffrn_reflns_limit_l_min -15
_diffrn_reflns_number 12170
_diffrn_reflns_theta_full 26.00
_diffrn_reflns_theta_max 26.00
_diffrn_reflns_theta_min 1.93
_exptl_absorpt_coefficient_mu 0.134
_exptl_absorpt_correction_type none
_exptl_crystal_colour colourless
_exptl_crystal_density_diffrn 1.198
_exptl_crystal_density_method 'not measured'
_exptl_crystal_description plate
_exptl_crystal_F_000 768
_exptl_crystal_size_max 0.300
_exptl_crystal_size_mid 0.250
_exptl_crystal_size_min 0.020
_refine_diff_density_max 0.425
_refine_diff_density_min -0.518
_refine_diff_density_rms 0.052
_refine_ls_extinction_coef 0.0060(6)
_refine_ls_extinction_expression Fc^*^=kFc[1+0.001xFc^2^\l^3^/sin(2\q)]^-1/4^
_refine_ls_extinction_method SHELXL
_refine_ls_goodness_of_fit_ref 1.274
_refine_ls_hydrogen_treatment constr
_refine_ls_matrix_type full
_refine_ls_number_parameters 242
_refine_ls_number_reflns 3952
_refine_ls_number_restraints 0
_refine_ls_restrained_S_all 1.274
_refine_ls_R_factor_all 0.0759
_refine_ls_R_factor_gt 0.0641
_refine_ls_shift/su_max 0.000
_refine_ls_shift/su_mean 0.000
_refine_ls_structure_factor_coef Fsqd
_refine_ls_weighting_details 'calc w=1/[\s^2^(Fo^2^)+(0.0194P)^2^+1.3774P] where P=(Fo^2^+2Fc^2^)/3'
_refine_ls_weighting_scheme calc
_refine_ls_wR_factor_gt 0.1291
_refine_ls_wR_factor_ref 0.1326
_reflns_number_gt 3162
_reflns_number_total 3952
_reflns_threshold_expression >2sigma(I)
_cod_data_source_file jo900922q_si_002.cif
_cod_data_source_block rr1248zm_jalil
_cod_original_sg_symbol_H-M P2_1/c
_cod_database_code 4024718

loop_
_symmetry_equiv_pos_as_xyz
'x, y, z'
'-x, y+1/2, -z+1/2'
'-x, -y, -z'
'x, -y-1/2, z-1/2'

loop_
_atom_site_label
_atom_site_type_symbol
_atom_site_fract_x
_atom_site_fract_y
_atom_site_fract_z
_atom_site_U_iso_or_equiv
_atom_site_adp_type
_atom_site_occupancy
_atom_site_symmetry_multiplicity
_atom_site_calc_flag
_atom_site_refinement_flags
_atom_site_disorder_assembly
_atom_site_disorder_group
C1 C 0.3599(3) 0.63041(13) 0.18592(19) 0.0479(7) Uani 1 1 d . . .
H1 H 0.2550 0.6430 0.2147 0.057 Uiso 1 1 calc R . .
C2 C 0.3110(4) 0.64103(15) 0.0625(2) 0.0565(8) Uani 1 1 d . . .
H2 H 0.1914 0.6355 0.0269 0.068 Uiso 1 1 calc R . .
C3 C 0.4224(4) 0.65741(14) 0.0006(2) 0.0554(7) Uani 1 1 d . . .
H3 H 0.3845 0.6609 -0.0768 0.066 Uiso 1 1 calc R . .
C3A C 0.6041(4) 0.66978(13) 0.05493(18) 0.0450(6) Uani 1 1 d . . .
C4 C 0.7620(4) 0.67288(14) 0.0272(2) 0.0524(7) Uani 1 1 d . . .
H4 H 0.7778 0.6705 -0.0459 0.063 Uiso 1 1 calc R . .
O5 O 0.8967(2) 0.67983(10) 0.11794(13) 0.0538(5) Uani 1 1 d . . .
C5A C 0.8162(3) 0.68046(13) 0.20544(18) 0.0419(6) Uani 1 1 d . . .
C6 C 0.9071(3) 0.68032(14) 0.31919(19) 0.0449(6) Uani 1 1 d . . .
C6A C 0.7851(3) 0.67015(12) 0.39534(17) 0.0358(5) Uani 1 1 d . . .
C6B C 0.8563(3) 0.66500(12) 0.50889(18) 0.0384(6) Uani 1 1 d . . .
C7 C 1.0461(3) 0.66880(16) 0.5699(2) 0.0548(7) Uani 1 1 d . . .
H7X H 1.0977 0.7104 0.5580 0.066 Uiso 1 1 calc R . .
H7Y H 1.1166 0.6348 0.5459 0.066 Uiso 1 1 calc R . .
C8 C 1.0387(4) 0.66022(17) 0.6911(2) 0.0600(8) Uani 1 1 d . . .
H8X H 1.1056 0.6221 0.7219 0.072 Uiso 1 1 calc R . .
H8Y H 1.0898 0.6976 0.7345 0.072 Uiso 1 1 calc R . .
C9 C 0.8491(3) 0.65303(12) 0.69446(19) 0.0439(6) Uani 1 1 d . . .
C9A C 0.7463(3) 0.65590(11) 0.58033(17) 0.0368(5) Uani 1 1 d . . .
C10 C 0.5658(3) 0.65188(12) 0.54458(18) 0.0389(6) Uani 1 1 d . . .
H10 H 0.4928 0.6453 0.5952 0.047 Uiso 1 1 calc R . .
C11 C 0.4947(3) 0.65765(12) 0.43422(18) 0.0372(5) Uani 1 1 d . . .
H11 H 0.3709 0.6561 0.4088 0.045 Uiso 1 1 calc R . .
C11A C 0.6009(3) 0.66572(11) 0.35874(17) 0.0330(5) Uani 1 1 d . . .
C11B C 0.5107(3) 0.67669(12) 0.23906(17) 0.0365(5) Uani 1 1 d . . .
C11C C 0.6431(3) 0.67559(12) 0.17090(17) 0.0381(5) Uani 1 1 d . . .
Si12 Si 0.38783(16) 0.54231(5) 0.20913(7) 0.0773(4) Uani 1 1 d . . .
C13A C 0.2117(9) 0.5024(2) 0.1082(3) 0.164(3) Uani 1 1 d . . .
H13X H 0.2109 0.5186 0.0345 0.245 Uiso 1 1 calc R . .
H13Y H 0.0980 0.5110 0.1263 0.245 Uiso 1 1 calc R . .
H13Z H 0.2330 0.4567 0.1103 0.245 Uiso 1 1 calc R . .
C14A C 0.3566(9) 0.5183(2) 0.3461(3) 0.158(3) Uani 1 1 d . . .
H14X H 0.4588 0.5314 0.4023 0.238 Uiso 1 1 calc R . .
H14Y H 0.3435 0.4722 0.3483 0.238 Uiso 1 1 calc R . .
H14Z H 0.2509 0.5386 0.3603 0.238 Uiso 1 1 calc R . .
C15 C 0.6011(7) 0.5178(2) 0.1935(5) 0.153(2) Uani 1 1 d . . .
H15X H 0.6255 0.5368 0.1268 0.230 Uiso 1 1 calc R . .
H15Y H 0.6043 0.4715 0.1879 0.230 Uiso 1 1 calc R . .
H15Z H 0.6899 0.5318 0.2572 0.230 Uiso 1 1 calc R . .
O16 O 1.0651(2) 0.68612(12) 0.35106(15) 0.0694(7) Uani 1 1 d . . .
O17 O 0.7900(3) 0.64712(10) 0.77593(13) 0.0557(5) Uani 1 1 d . . .
C18 C 0.4327(3) 0.74426(13) 0.2350(2) 0.0472(6) Uani 1 1 d . . .
H18X H 0.5266 0.7747 0.2633 0.071 Uiso 1 1 calc R . .
H18Y H 0.3447 0.7459 0.2801 0.071 Uiso 1 1 calc R . .
H18Z H 0.3773 0.7551 0.1590 0.071 Uiso 1 1 calc R . .

loop_
_atom_site_aniso_label
_atom_site_aniso_U_11
_atom_site_aniso_U_22
_atom_site_aniso_U_33
_atom_site_aniso_U_23
_atom_site_aniso_U_13
_atom_site_aniso_U_12
C1 0.0441(15) 0.0664(18) 0.0301(12) -0.0001(12) 0.0013(11) -0.0115(13)
C2 0.0530(17) 0.076(2) 0.0332(13) 0.0031(13) -0.0053(12) -0.0113(15)
C3 0.0640(18) 0.073(2) 0.0247(12) 0.0017(12) -0.0008(12) -0.0071(15)
C3A 0.0571(16) 0.0524(16) 0.0253(11) 0.0025(10) 0.0085(11) 0.0007(13)
C4 0.0675(18) 0.0647(19) 0.0258(12) 0.0009(12) 0.0119(12) 0.0056(14)
O5 0.0495(11) 0.0837(14) 0.0319(9) 0.0041(9) 0.0171(8) 0.0080(10)
C5A 0.0407(14) 0.0589(17) 0.0282(12) 0.0026(11) 0.0123(10) 0.0064(12)
C6 0.0332(13) 0.0692(18) 0.0325(12) 0.0021(12) 0.0073(10) 0.0054(12)
C6A 0.0337(12) 0.0482(14) 0.0253(11) 0.0004(10) 0.0058(9) 0.0025(10)
C6B 0.0333(12) 0.0501(15) 0.0305(12) -0.0017(10) 0.0040(10) 0.0004(11)
C7 0.0369(14) 0.091(2) 0.0322(13) 0.0026(13) -0.0015(11) -0.0014(14)
C8 0.0474(16) 0.095(2) 0.0327(13) 0.0029(14) -0.0027(12) -0.0017(15)
C9 0.0513(15) 0.0493(16) 0.0286(12) -0.0007(11) 0.0032(11) -0.0026(12)
C9A 0.0424(13) 0.0420(14) 0.0253(11) -0.0012(9) 0.0055(10) -0.0021(10)
C10 0.0410(13) 0.0492(15) 0.0289(11) -0.0021(10) 0.0124(10) -0.0057(11)
C11 0.0312(12) 0.0489(15) 0.0308(11) -0.0029(10) 0.0049(9) -0.0037(10)
C11A 0.0343(12) 0.0378(13) 0.0253(10) -0.0016(9) 0.0031(9) 0.0004(10)
C11B 0.0339(12) 0.0486(15) 0.0250(11) 0.0008(10) 0.0022(9) -0.0023(10)
C11C 0.0446(14) 0.0425(14) 0.0257(11) 0.0011(9) 0.0047(10) 0.0029(11)
Si12 0.1169(9) 0.0597(6) 0.0473(5) -0.0038(4) 0.0008(5) -0.0231(6)
C13A 0.273(7) 0.121(4) 0.069(3) -0.006(3) -0.021(4) -0.116(5)
C14A 0.337(9) 0.075(3) 0.054(2) 0.008(2) 0.024(4) -0.068(4)
C15 0.172(6) 0.057(3) 0.233(7) 0.014(3) 0.051(5) 0.025(3)
O16 0.0323(10) 0.137(2) 0.0395(10) 0.0086(11) 0.0092(8) 0.0000(11)
O17 0.0668(13) 0.0749(14) 0.0246(8) 0.0024(8) 0.0081(8) -0.0033(10)
C18 0.0453(15) 0.0565(17) 0.0393(13) 0.0079(12) 0.0085(11) 0.0107(12)

loop_
_atom_type_symbol
_atom_type_description
_atom_type_scat_dispersion_real
_atom_type_scat_dispersion_imag
_atom_type_scat_source
C C 0.0033 0.0016 'International Tables Vol C Tables 4.2.6.8 and 6.1.1.4'
H H 0.0000 0.0000 'International Tables Vol C Tables 4.2.6.8 and 6.1.1.4'
O O 0.0106 0.0060 'International Tables Vol C Tables 4.2.6.8 and 6.1.1.4'
Si Si 0.0817 0.0704 'International Tables Vol C Tables 4.2.6.8 and 6.1.1.4'

loop_
_geom_angle_atom_site_label_1
_geom_angle_atom_site_label_2
_geom_angle_atom_site_label_3
_geom_angle
_geom_angle_site_symmetry_1
_geom_angle_site_symmetry_3
_geom_angle_publ_flag
C2 C1 C11B 109.7(2) . . ?
C2 C1 Si12 107.20(19) . . ?
C11B C1 Si12 120.00(18) . . ?
C3 C2 C1 125.2(3) . . ?
C2 C3 C3A 118.0(2) . . ?
C4 C3A C11C 104.7(2) . . ?
C4 C3A C3 137.6(2) . . ?
C11C C3A C3 117.4(2) . . ?
C3A C4 O5 111.7(2) . . ?
C5A O5 C4 104.85(19) . . ?
C11C C5A O5 110.5(2) . . ?
C11C C5A C6 124.4(2) . . ?
O5 C5A C6 124.8(2) . . ?
O16 C6 C5A 124.5(2) . . ?
O16 C6 C6A 123.0(2) . . ?
C5A C6 C6A 112.4(2) . . ?
C6B C6A C11A 118.0(2) . . ?
C6B C6A C6 118.9(2) . . ?
C11A C6A C6 123.09(19) . . ?
C9A C6B C6A 119.8(2) . . ?
C9A C6B C7 111.1(2) . . ?
C6A C6B C7 129.1(2) . . ?
C6B C7 C8 104.2(2) . . ?
C9 C8 C7 106.9(2) . . ?
O17 C9 C9A 126.1(2) . . ?
O17 C9 C8 126.4(2) . . ?
C9A C9 C8 107.5(2) . . ?
C10 C9A C6B 122.2(2) . . ?
C10 C9A C9 127.5(2) . . ?
C6B C9A C9 110.3(2) . . ?
C11 C10 C9A 118.5(2) . . ?
C10 C11 C11A 121.3(2) . . ?
C11 C11A C6A 120.1(2) . . ?
C11 C11A C11B 117.8(2) . . ?
C6A C11A C11B 121.73(19) . . ?
C11C C11B C11A 109.41(19) . . ?
C11C C11B C18 108.4(2) . . ?
C11A C11B C18 105.43(19) . . ?
C11C C11B C1 107.62(19) . . ?
C11A C11B C1 117.74(19) . . ?
C18 C11B C1 107.9(2) . . ?
C5A C11C C3A 108.3(2) . . ?
C5A C11C C11B 127.0(2) . . ?
C3A C11C C11B 124.7(2) . . ?
C15 Si12 C14A 109.6(3) . . ?
C15 Si12 C13A 111.3(3) . . ?
C14A Si12 C13A 106.1(2) . . ?
C15 Si12 C1 110.22(18) . . ?
C14A Si12 C1 112.19(18) . . ?
C13A Si12 C1 107.4(2) . . ?

loop_
_geom_bond_atom_site_label_1
_geom_bond_atom_site_label_2
_geom_bond_distance
_geom_bond_site_symmetry_2
_geom_bond_publ_flag
C1 C2 1.522(3) . ?
C1 C11B 1.562(3) . ?
C1 Si12 1.887(3) . ?
C2 C3 1.330(4) . ?
C3 C3A 1.456(4) . ?
C3A C4 1.353(4) . ?
C3A C11C 1.420(3) . ?
C4 O5 1.375(3) . ?
O5 C5A 1.375(3) . ?
C5A C11C 1.330(3) . ?
C5A C6 1.443(3) . ?
C6 O16 1.217(3) . ?
C6 C6A 1.502(3) . ?
C6A C6B 1.410(3) . ?
C6A C11A 1.414(3) . ?
C6B C9A 1.381(3) . ?
C6B C7 1.513(3) . ?
C7 C8 1.539(3) . ?
C8 C9 1.498(4) . ?
C9 O17 1.213(3) . ?
C9 C9A 1.477(3) . ?
C9A C10 1.385(3) . ?
C10 C11 1.375(3) . ?
C11 C11A 1.396(3) . ?
C11A C11B 1.525(3) . ?
C11B C11C 1.476(3) . ?
C11B C18 1.547(3) . ?
Si12 C15 1.795(5) . ?
Si12 C14A 1.852(4) . ?
Si12 C13A 1.853(4) . ?
